data_2242705
loop_
_publ_author_name
'Yennawar, Hemant P.'
'Silverberg, Lee J.'
'Cannon, Kevin'
'Gandla, Deepa'
'Kondaveeti, Sandeep K.'
'Zdilla, Michael J.'
'Nuriye, Ahmed'

_publ_section_title
;
 Crystal structures of two 1,3-thiazolidin-4-one derivatives featuring
 sulfide and sulfone functional groups
;
_journal_coeditor_code HB7781
_journal_issue 12
_journal_name_full 'Acta Crystallographica Section E'
_journal_page_first 1695
_journal_page_last 1699
_journal_paper_doi 10.1107/S2056989018015098
_journal_volume 74
_journal_year 2018
_chemical_formula_iupac 'C15 H18 N2 O3 S'
_chemical_formula_moiety 'C15 H18 N2 O3 S'
_chemical_formula_sum 'C15 H18 N2 O3 S'
_chemical_formula_weight 306.37
_chemical_name_systematic
;
1-Cyclohexyl-2-(2-nitrophenyl)-1,3-thiazolidin-4-one
;
_space_group_crystal_system orthorhombic
_space_group_IT_number 61
_space_group_name_Hall '-P 2ac 2ab'
_space_group_name_H-M_alt 'P b c a'
_symmetry_space_group_name_Hall '-P 2ac 2ab'
_symmetry_space_group_name_H-M 'P b c a'
_atom_sites_solution_hydrogens geom
_audit_creation_method
;
Olex2 1.2
(compiled 2018.05.29 svn.r3508 for OlexSys, GUI svn.r5506)
;
_cell_angle_alpha 90
_cell_angle_beta 90
_cell_angle_gamma 90
_cell_formula_units_Z 8
_cell_length_a 9.582(13)
_cell_length_b 11.444(15)
_cell_length_c 26.69(4)
_cell_measurement_reflns_used 5287
_cell_measurement_temperature 298(2)
_cell_measurement_theta_max 24.273
_cell_measurement_theta_min 2.600
_cell_volume 2927(7)
_computing_cell_refinement
;
SAINT (Bruker, 2001)
;
_computing_data_collection
;
SMART (Bruker, 2001)
;
_computing_data_reduction
;
SAINT (Bruker, 2001)
;
_computing_molecular_graphics
;
<i>OLEX2</i> (Dolomanov <i>et al.</i>,  2009)
;
_computing_publication_material
;
<i>OLEX2</i> (Dolomanov <i>et al.</i>,  2009)
;
_computing_structure_refinement
;
SHELXL2016 (Sheldrick, 2015)
;
_computing_structure_solution
;
SHELXS97 (Sheldrick, 2008)
;
_diffrn_ambient_temperature 298.15
_diffrn_measured_fraction_theta_full 1.000
_diffrn_measured_fraction_theta_max 0.989
_diffrn_measurement_device_type 'Bruker SMART CCD area detector'
_diffrn_measurement_method 'phi and omega scans'
_diffrn_radiation_monochromator graphite
_diffrn_radiation_type MoK\a
_diffrn_radiation_wavelength 0.71073
_diffrn_reflns_av_R_equivalents 0.0290
_diffrn_reflns_av_unetI/netI 0.0182
_diffrn_reflns_limit_h_max 12
_diffrn_reflns_limit_h_min -12
_diffrn_reflns_limit_k_max 15
_diffrn_reflns_limit_k_min -13
_diffrn_reflns_limit_l_max 35
_diffrn_reflns_limit_l_min -34
_diffrn_reflns_number 24930
_diffrn_reflns_theta_full 25.242
_diffrn_reflns_theta_max 28.580
_diffrn_reflns_theta_min 2.617
_exptl_absorpt_coefficient_mu 0.233
_exptl_absorpt_correction_T_max 0.9549
_exptl_absorpt_correction_T_min 0.731525
_exptl_absorpt_correction_type multi-scan
_exptl_absorpt_process_details
;
(SADABS; Bruker, 2001)
;
_exptl_crystal_colour colorless
_exptl_crystal_density_diffrn 1.391
_exptl_crystal_density_method 'not measured'
_exptl_crystal_description plate
_exptl_crystal_F_000 1296
_exptl_crystal_size_max 0.27
_exptl_crystal_size_mid 0.25
_exptl_crystal_size_min 0.2
_refine_diff_density_max 0.345
_refine_diff_density_min -0.169
_refine_ls_extinction_method none
_refine_ls_goodness_of_fit_ref 1.076
_refine_ls_hydrogen_treatment constr
_refine_ls_matrix_type full
_refine_ls_number_parameters 190
_refine_ls_number_reflns 3685
_refine_ls_number_restraints 0
_refine_ls_restrained_S_all 1.076
_refine_ls_R_factor_all 0.0671
_refine_ls_R_factor_gt 0.0528
_refine_ls_shift/su_max 0.001
_refine_ls_shift/su_mean 0.000
_refine_ls_structure_factor_coef Fsqd
_refine_ls_weighting_details 'w=1/[\s^2^(Fo^2^)+(0.0614P)^2^+0.9885P] where P=(Fo^2^+2Fc^2^)/3'
_refine_ls_weighting_scheme calc
_refine_ls_wR_factor_gt 0.1270
_refine_ls_wR_factor_ref 0.1353
_reflns_number_gt 2924
_reflns_number_total 3685
_reflns_threshold_expression 'I > 2\s(I)'
_cod_data_source_file hb7781sup1.cif
_cod_data_source_block 1
_cod_database_code 2242705
_shelx_space_group_comment
;
The symmetry employed for this shelxl refinement is uniquely defined
by the following loop, which should always be used as a source of
symmetry information in preference to the above space-group names.
They are only intended as comments.
;
_shelx_estimated_absorpt_t_min 0.940
_shelx_estimated_absorpt_t_max 0.955

loop_
_space_group_symop_operation_xyz
'x, y, z'
'-x+1/2, -y, z+1/2'
'-x, y+1/2, -z+1/2'
'x+1/2, -y+1/2, -z'
'-x, -y, -z'
'x-1/2, y, -z-1/2'
'x, -y-1/2, z-1/2'
'-x-1/2, y-1/2, z'

loop_
_atom_site_type_symbol
_atom_site_label
_atom_site_fract_x
_atom_site_fract_y
_atom_site_fract_z
_atom_site_U_iso_or_equiv
_atom_site_adp_type
_atom_site_calc_flag
_atom_site_occupancy
S S1 0.64305(5) 0.59741(4) 0.55845(2) 0.05141(17) Uani d 1
O O1 0.95808(13) 0.40036(13) 0.55305(5) 0.0543(4) Uani d 1
O O2 0.43309(16) 0.62101(16) 0.64290(7) 0.0743(5) Uani d 1
O O3 0.23757(18) 0.55133(18) 0.66333(8) 0.0905(6) Uani d 1
N N1 0.76951(13) 0.42423(13) 0.60346(5) 0.0360(3) Uani d 1
N N2 0.34792(16) 0.54315(17) 0.64206(6) 0.0524(4) Uani d 1
C C1 0.63847(16) 0.48476(15) 0.60757(7) 0.0374(4) Uani d 1
H H1 0.631265 0.521843 0.640564 0.045 Uiso calc 1
C C2 0.84294(17) 0.43948(18) 0.56067(7) 0.0417(4) Uani d 1
C C3 0.7632(2) 0.5110(2) 0.52278(7) 0.0533(5) Uani d 1
H H3A 0.713666 0.460539 0.499625 0.064 Uiso calc 1
H H3B 0.826129 0.560651 0.503872 0.064 Uiso calc 1
C C4 0.51274(17) 0.40812(15) 0.59855(6) 0.0371(4) Uani d 1
C C5 0.37756(17) 0.43693(18) 0.61324(7) 0.0418(4) Uani d 1
C C6 0.26504(19) 0.3690(2) 0.60127(8) 0.0533(5) Uani d 1
H H6 0.176194 0.390377 0.611901 0.064 Uiso calc 1
C C7 0.2834(2) 0.2698(2) 0.57371(8) 0.0603(6) Uani d 1
H H7 0.206700 0.224720 0.564627 0.072 Uiso calc 1
C C8 0.4151(2) 0.2367(2) 0.55939(8) 0.0585(5) Uani d 1
H H8 0.428365 0.168290 0.541158 0.070 Uiso calc 1
C C9 0.5272(2) 0.30517(18) 0.57219(7) 0.0470(4) Uani d 1
H H9 0.616167 0.281283 0.562734 0.056 Uiso calc 1
C C10 0.83474(16) 0.37054(16) 0.64788(6) 0.0359(4) Uani d 1
H H10 0.911045 0.320833 0.635901 0.043 Uiso calc 1
C C11 0.73624(19) 0.29343(17) 0.67713(6) 0.0438(4) Uani d 1
H H11A 0.701899 0.231608 0.655539 0.053 Uiso calc 1
H H11B 0.656828 0.339271 0.688165 0.053 Uiso calc 1
C C12 0.8082(2) 0.2396(2) 0.72259(7) 0.0544(5) Uani d 1
H H12A 0.740381 0.195440 0.741803 0.065 Uiso calc 1
H H12B 0.879757 0.185814 0.711273 0.065 Uiso calc 1
C C13 0.8736(2) 0.3306(2) 0.75583(7) 0.0580(6) Uani d 1
H H13A 0.924527 0.292580 0.782674 0.070 Uiso calc 1
H H13B 0.801130 0.378481 0.770746 0.070 Uiso calc 1
C C14 0.9720(2) 0.4073(2) 0.72616(8) 0.0602(6) Uani d 1
H H14A 1.050130 0.360810 0.714471 0.072 Uiso calc 1
H H14B 1.008345 0.468373 0.747720 0.072 Uiso calc 1
C C15 0.89855(19) 0.46261(18) 0.68135(8) 0.0498(5) Uani d 1
H H15A 0.825973 0.514902 0.693159 0.060 Uiso calc 1
H H15B 0.965152 0.508361 0.662267 0.060 Uiso calc 1

loop_
_atom_site_aniso_label
_atom_site_aniso_U_11
_atom_site_aniso_U_22
_atom_site_aniso_U_33
_atom_site_aniso_U_12
_atom_site_aniso_U_13
_atom_site_aniso_U_23
S1 0.0457(3) 0.0450(3) 0.0635(3) 0.0006(2) -0.0051(2) 0.0116(2)
O1 0.0367(7) 0.0788(10) 0.0473(8) 0.0056(6) 0.0121(5) 0.0074(7)
O2 0.0446(8) 0.0696(11) 0.1087(14) 0.0105(8) -0.0022(8) -0.0240(10)
O3 0.0650(10) 0.0923(14) 0.1142(15) 0.0137(10) 0.0447(11) -0.0008(12)
N1 0.0265(6) 0.0465(8) 0.0350(7) 0.0030(6) 0.0009(5) 0.0024(6)
N2 0.0391(8) 0.0655(11) 0.0525(10) 0.0153(8) 0.0033(7) 0.0072(8)
C1 0.0293(7) 0.0437(9) 0.0392(9) 0.0029(7) -0.0013(6) 0.0000(7)
C2 0.0358(8) 0.0510(10) 0.0384(9) -0.0043(7) 0.0015(7) 0.0026(8)
C3 0.0499(10) 0.0674(13) 0.0427(10) -0.0001(10) 0.0020(8) 0.0133(9)
C4 0.0297(7) 0.0488(10) 0.0328(8) 0.0009(7) -0.0028(6) 0.0050(7)
C5 0.0335(8) 0.0559(11) 0.0361(9) 0.0031(7) -0.0018(7) 0.0113(8)
C6 0.0319(8) 0.0767(15) 0.0514(11) -0.0066(9) -0.0026(8) 0.0171(10)
C7 0.0471(11) 0.0782(16) 0.0557(12) -0.0246(11) -0.0119(9) 0.0133(12)
C8 0.0618(13) 0.0614(13) 0.0522(12) -0.0143(11) -0.0078(10) -0.0044(10)
C9 0.0401(9) 0.0551(11) 0.0458(10) -0.0031(8) -0.0012(8) -0.0047(9)
C10 0.0277(7) 0.0446(9) 0.0354(8) 0.0052(6) 0.0010(6) 0.0004(7)
C11 0.0447(9) 0.0524(11) 0.0341(9) -0.0078(8) -0.0021(7) -0.0002(8)
C12 0.0598(11) 0.0640(13) 0.0395(10) -0.0026(10) -0.0014(9) 0.0090(9)
C13 0.0509(11) 0.0862(16) 0.0368(10) 0.0024(11) -0.0085(8) -0.0009(10)
C14 0.0443(10) 0.0800(16) 0.0564(12) -0.0056(10) -0.0177(9) -0.0020(11)
C15 0.0384(9) 0.0538(12) 0.0570(12) -0.0061(8) -0.0118(8) -0.0006(9)

loop_
_atom_type_symbol
_atom_type_description
_atom_type_scat_dispersion_real
_atom_type_scat_dispersion_imag
_atom_type_scat_source
C C 0.0033 0.0016 'International Tables Vol C Tables 4.2.6.8 and 6.1.1.4'
H H 0.0000 0.0000 'International Tables Vol C Tables 4.2.6.8 and 6.1.1.4'
N N 0.0061 0.0033 'International Tables Vol C Tables 4.2.6.8 and 6.1.1.4'
O O 0.0106 0.0060 'International Tables Vol C Tables 4.2.6.8 and 6.1.1.4'
S S 0.1246 0.1234 'International Tables Vol C Tables 4.2.6.8 and 6.1.1.4'

loop_
_geom_angle_atom_site_label_1
_geom_angle_atom_site_label_2
_geom_angle_atom_site_label_3
_geom_angle
C3 S1 C1 90.40(12)
C1 N1 C10 120.64(14)
C2 N1 C1 117.15(15)
C2 N1 C10 120.80(16)
O2 N2 C5 119.36(17)
O3 N2 O2 121.8(2)
O3 N2 C5 118.8(2)
S1 C1 H1 109.8
N1 C1 S1 105.22(12)
N1 C1 H1 109.8
N1 C1 C4 113.88(17)
C4 C1 S1 108.22(12)
C4 C1 H1 109.8
O1 C2 N1 124.72(17)
O1 C2 C3 123.40(17)
N1 C2 C3 111.88(17)
S1 C3 H3A 110.6
S1 C3 H3B 110.6
C2 C3 S1 105.59(16)
C2 C3 H3A 110.6
C2 C3 H3B 110.6
H3A C3 H3B 108.8
C5 C4 C1 124.04(18)
C9 C4 C1 119.83(16)
C9 C4 C5 116.05(17)
C4 C5 N2 121.60(17)
C6 C5 N2 116.18(18)
C6 C5 C4 122.2(2)
C5 C6 H6 120.1
C7 C6 C5 119.84(19)
C7 C6 H6 120.1
C6 C7 H7 120.0
C6 C7 C8 119.92(19)
C8 C7 H7 120.0
C7 C8 H8 120.3
C7 C8 C9 119.5(2)
C9 C8 H8 120.3
C4 C9 H9 118.8
C8 C9 C4 122.42(19)
C8 C9 H9 118.8
N1 C10 H10 107.2
N1 C10 C11 113.22(15)
N1 C10 C15 110.87(17)
C11 C10 H10 107.2
C11 C10 C15 110.80(17)
C15 C10 H10 107.2
C10 C11 H11A 109.4
C10 C11 H11B 109.4
C10 C11 C12 111.39(17)
H11A C11 H11B 108.0
C12 C11 H11A 109.4
C12 C11 H11B 109.4
C11 C12 H12A 109.2
C11 C12 H12B 109.2
H12A C12 H12B 107.9
C13 C12 C11 112.2(2)
C13 C12 H12A 109.2
C13 C12 H12B 109.2
C12 C13 H13A 109.5
C12 C13 H13B 109.5
C12 C13 C14 110.66(19)
H13A C13 H13B 108.1
C14 C13 H13A 109.5
C14 C13 H13B 109.5
C13 C14 H14A 109.4
C13 C14 H14B 109.4
C13 C14 C15 111.34(18)
H14A C14 H14B 108.0
C15 C14 H14A 109.4
C15 C14 H14B 109.4
C10 C15 C14 111.15(19)
C10 C15 H15A 109.4
C10 C15 H15B 109.4
C14 C15 H15A 109.4
C14 C15 H15B 109.4
H15A C15 H15B 108.0

loop_
_geom_bond_atom_site_label_1
_geom_bond_atom_site_label_2
_geom_bond_distance
S1 C1 1.839(3)
S1 C3 1.792(3)
O1 C2 1.208(2)
O2 N2 1.209(3)
O3 N2 1.204(2)
N1 C1 1.438(3)
N1 C2 1.353(3)
N1 C10 1.474(2)
N2 C5 1.466(3)
C1 H1 0.9800
C1 C4 1.509(3)
C2 C3 1.508(3)
C3 H3A 0.9700
C3 H3B 0.9700
C4 C5 1.393(3)
C4 C9 1.379(3)
C5 C6 1.367(3)
C6 H6 0.9300
C6 C7 1.364(4)
C7 H7 0.9300
C7 C8 1.372(4)
C8 H8 0.9300
C8 C9 1.373(3)
C9 H9 0.9300
C10 H10 0.9800
C10 C11 1.510(3)
C10 C15 1.511(3)
C11 H11A 0.9700
C11 H11B 0.9700
C11 C12 1.525(3)
C12 H12A 0.9700
C12 H12B 0.9700
C12 C13 1.505(3)
C13 H13A 0.9700
C13 H13B 0.9700
C13 C14 1.511(3)
C14 H14A 0.9700
C14 H14B 0.9700
C14 C15 1.525(3)
C15 H15A 0.9700
C15 H15B 0.9700

loop_
_geom_hbond_atom_site_label_D
_geom_hbond_atom_site_label_H
_geom_hbond_atom_site_label_A
_geom_hbond_site_symmetry_A
_geom_hbond_distance_DH
_geom_hbond_distance_HA
_geom_hbond_distance_DA
_geom_hbond_angle_DHA
C8 H8 O1 4_456 0.93 2.65 3.411(5) 140
C15 H15B O3 1_655 0.97 2.66 3.437(5) 138

loop_
_geom_torsion_atom_site_label_1
_geom_torsion_atom_site_label_2
_geom_torsion_atom_site_label_3
_geom_torsion_atom_site_label_4
_geom_torsion
S1 C1 C4 C5 -81.4(2)
S1 C1 C4 C9 95.38(19)
O1 C2 C3 S1 -155.76(17)
O2 N2 C5 C4 18.2(3)
O2 N2 C5 C6 -161.08(19)
O3 N2 C5 C4 -163.46(19)
O3 N2 C5 C6 17.2(3)
N1 C1 C4 C5 162.03(16)
N1 C1 C4 C9 -21.2(2)
N1 C2 C3 S1 24.8(2)
N1 C10 C11 C12 179.86(15)
N1 C10 C15 C14 -177.41(15)
N2 C5 C6 C7 178.77(17)
C1 S1 C3 C2 -28.32(15)
C1 N1 C2 O1 175.24(18)
C1 N1 C2 C3 -5.3(2)
C1 N1 C10 C11 50.3(2)
C1 N1 C10 C15 -74.9(2)
C1 C4 C5 N2 -4.0(3)
C1 C4 C5 C6 175.29(17)
C1 C4 C9 C8 -174.68(18)
C2 N1 C1 S1 -16.23(18)
C2 N1 C1 C4 102.13(19)
C2 N1 C10 C11 -143.59(18)
C2 N1 C10 C15 91.2(2)
C3 S1 C1 N1 25.72(13)
C3 S1 C1 C4 -96.37(16)
C4 C5 C6 C7 -0.5(3)
C5 C4 C9 C8 2.3(3)
C5 C6 C7 C8 2.0(3)
C6 C7 C8 C9 -1.3(3)
C7 C8 C9 C4 -1.0(3)
C9 C4 C5 N2 179.17(16)
C9 C4 C5 C6 -1.6(3)
C10 N1 C1 S1 150.33(13)
C10 N1 C1 C4 -91.31(19)
C10 N1 C2 O1 8.7(3)
C10 N1 C2 C3 -171.82(16)
C10 C11 C12 C13 54.7(2)
C11 C10 C15 C14 56.0(2)
C11 C12 C13 C14 -54.6(2)
C12 C13 C14 C15 55.4(3)
C13 C14 C15 C10 -56.6(2)
C15 C10 C11 C12 -54.8(2)

_cod_database_fobs_code 2242705
